data_7705730
loop_
_publ_author_name
'M\"obs, Jakob'
'Gerhard, Marina'
'Heine, Johanna'

_publ_section_title
;
 (HPy)<sub>2</sub>(Py)CuBi<sub>3</sub>I<sub>12</sub>, a low bandgap metal
 halide photoconductor.
;
_journal_issue 41
_journal_name_full 'Dalton transactions (Cambridge, England : 2003)'
_journal_page_first 14397
_journal_page_last 14400
_journal_paper_doi 10.1039/d0dt03427d
_journal_volume 49
_journal_year 2020
_chemical_formula_moiety 'Bi2 I9, 3(C5 H6 N)'
_chemical_formula_sum 'C15 H18 Bi2 I9 N3'
_chemical_formula_weight 1800.38
_space_group_crystal_system orthorhombic
_space_group_IT_number 62
_space_group_name_Hall '-P 2ac 2n'
_space_group_name_H-M_alt 'P n m a'
_atom_sites_solution_hydrogens mixed
_atom_sites_solution_primary dual
_audit_creation_date 2020-06-09
_audit_creation_method
;
Olex2 1.2
(compiled 2018.05.29 svn.r3508 for OlexSys, GUI svn.r5506)
;
_audit_update_record
;
2020-08-26 deposited with the CCDC.	2020-10-09 downloaded from the CCDC.
;
_cell_angle_alpha 90
_cell_angle_beta 90
_cell_angle_gamma 90
_cell_formula_units_Z 4
_cell_length_a 14.6088(6)
_cell_length_b 23.6348(9)
_cell_length_c 9.9053(4)
_cell_measurement_reflns_used 9796
_cell_measurement_temperature 100
_cell_measurement_theta_max 25.21
_cell_measurement_theta_min 2.48
_cell_volume 3420.1(2)
_computing_molecular_graphics 'Olex2 (Dolomanov et al., 2009)'
_computing_publication_material 'Olex2 (Dolomanov et al., 2009)'
_computing_structure_refinement 'XL (Sheldrick, 2008)'
_computing_structure_solution 'ShelXT (Sheldrick, 2015)'
_diffrn_ambient_temperature 100.01
_diffrn_detector_area_resol_mean 10.4167
_diffrn_measured_fraction_theta_full 1.000
_diffrn_measured_fraction_theta_max 0.998
_diffrn_measurement_device_type 'Bruker D8 Quest'
_diffrn_radiation_monochromator graphite
_diffrn_radiation_type MoK\a
_diffrn_radiation_wavelength 0.71073
_diffrn_reflns_av_R_equivalents 0.1239
_diffrn_reflns_av_unetI/netI 0.0390
_diffrn_reflns_Laue_measured_fraction_full 1.000
_diffrn_reflns_Laue_measured_fraction_max 0.998
_diffrn_reflns_limit_h_max 17
_diffrn_reflns_limit_h_min -17
_diffrn_reflns_limit_k_max 28
_diffrn_reflns_limit_k_min -28
_diffrn_reflns_limit_l_max 11
_diffrn_reflns_limit_l_min -11
_diffrn_reflns_number 53756
_diffrn_reflns_point_group_measured_fraction_full 1.000
_diffrn_reflns_point_group_measured_fraction_max 0.998
_diffrn_reflns_theta_full 25.242
_diffrn_reflns_theta_max 25.306
_diffrn_reflns_theta_min 2.229
_diffrn_source 'microfocus sealed X-ray tube'
_diffrn_standards_number 0
_exptl_absorpt_coefficient_mu 18.410
_exptl_absorpt_correction_T_max 0.7452
_exptl_absorpt_correction_T_min 0.5341
_exptl_absorpt_correction_type multi-scan
_exptl_absorpt_process_details
;
SADABS-2016/2 (Bruker,2016/2) was used for absorption correction.
wR2(int) was 0.1321 before and 0.0699 after correction.
The Ratio of minimum to maximum transmission is 0.7167.
The \l/2 correction factor is Not present.
;
_exptl_crystal_colour 'clear orangish orange'
_exptl_crystal_colour_lustre clear
_exptl_crystal_colour_modifier orangish
_exptl_crystal_colour_primary orange
_exptl_crystal_density_diffrn 3.497
_exptl_crystal_description plate
_exptl_crystal_F_000 3088
_exptl_crystal_size_max 0.109
_exptl_crystal_size_mid 0.08
_exptl_crystal_size_min 0.026
_refine_diff_density_max 0.928
_refine_diff_density_min -1.015
_refine_diff_density_rms 0.247
_refine_ls_extinction_method none
_refine_ls_goodness_of_fit_ref 1.073
_refine_ls_hydrogen_treatment mixed
_refine_ls_matrix_type full
_refine_ls_number_parameters 140
_refine_ls_number_reflns 3188
_refine_ls_number_restraints 13
_refine_ls_restrained_S_all 1.072
_refine_ls_R_factor_all 0.0535
_refine_ls_R_factor_gt 0.0320
_refine_ls_shift/su_max 0.001
_refine_ls_shift/su_mean 0.000
_refine_ls_structure_factor_coef Fsqd
_refine_ls_weighting_details 'w=1/[\s^2^(Fo^2^)+(0.0120P)^2^+17.2364P] where P=(Fo^2^+2Fc^2^)/3'
_refine_ls_weighting_scheme calc
_refine_ls_wR_factor_gt 0.0430
_refine_ls_wR_factor_ref 0.0468
_reflns_Friedel_coverage 0.000
_reflns_number_gt 2514
_reflns_number_total 3188
_reflns_threshold_expression 'I > 2\s(I)'
_cod_data_source_file d0dt03427d2.cif
_cod_data_source_block compound2
_cod_database_code 7705730
_shelx_shelxl_version_number 2018/3
_shelx_space_group_comment
;
The symmetry employed for this shelxl refinement is uniquely defined
by the following loop, which should always be used as a source of
symmetry information in preference to the above space-group names.
They are only intended as comments.
;
_olex2_refinement_description
;
1. Fixed Uiso
 At 1.2 times of:
  All C(H) groups, All N(H) groups
2. Shared sites
{N2, C6}
3. Restrained distances
 C6-H2A
 0.95 with sigma of 0.02
4. Uiso/Uaniso restraints and constraints
Uanis(C6) \\sim Ueq, Uanis(N2) \\sim Ueq: with sigma of 0.01 and sigma for
terminal atoms of 0.02
Uanis(N2) = Uanis(C6)
5. Others
 Fixed Sof: N2(0.5) C6(0.5)
6.a Aromatic/amide H refined with riding coordinates:
 N1(H1), C2(H2), C7(H7), C8(H8), C4(H4), C3(H3), C1(H1A), C5(H5)
;
_olex2_submission_special_instructions 'No special instructions were received'

loop_
_space_group_symop_operation_xyz
'x, y, z'
'-x+1/2, -y, z+1/2'
'-x, y+1/2, -z'
'x+1/2, -y+1/2, -z+1/2'
'-x, -y, -z'
'x-1/2, y, -z-1/2'
'x, -y-1/2, z'
'-x-1/2, y-1/2, z-1/2'

loop_
_atom_site_label
_atom_site_type_symbol
_atom_site_fract_x
_atom_site_fract_y
_atom_site_fract_z
_atom_site_U_iso_or_equiv
_atom_site_adp_type
_atom_site_occupancy
_atom_site_site_symmetry_order
_atom_site_calc_flag
_atom_site_refinement_flags_posn
_atom_site_refinement_flags_adp
_atom_site_refinement_flags_occupancy
_atom_site_disorder_assembly
_atom_site_disorder_group
Bi1 Bi 0.68099(2) 0.65932(2) 0.50504(3) 0.00959(7) Uani 1 1 d . . . . .
I1 I 0.73444(5) 0.750000 0.27092(7) 0.01085(17) Uani 1 2 d S T P . .
I2 I 0.52030(5) 0.750000 0.55087(8) 0.01384(18) Uani 1 2 d S T P . .
I6 I 0.79214(5) 0.750000 0.68501(7) 0.01216(17) Uani 1 2 d S T P . .
I3 I 0.56216(4) 0.59165(2) 0.32241(5) 0.01324(13) Uani 1 1 d . . . . .
I4 I 0.62555(3) 0.58878(2) 0.74012(5) 0.01473(13) Uani 1 1 d . . . . .
I5 I 0.84026(4) 0.58431(2) 0.45966(5) 0.01486(13) Uani 1 1 d . . . . .
N1 N 0.3373(5) 0.5318(3) 0.5348(6) 0.0176(17) Uani 1 1 d . . . . .
H1 H 0.342166 0.494706 0.540107 0.021 Uiso 1 1 calc R . . . .
N2 N 1.0820(6) 0.7211(3) 0.5706(7) 0.0191(19) Uani 0.5 1 d . U . A 1
C2 C 0.3733(5) 0.6208(3) 0.6199(8) 0.0124(19) Uani 1 1 d . . . . .
H2 H 0.403153 0.643463 0.685671 0.015 Uiso 1 1 calc R . . . .
C7 C 1.0349(5) 0.6920(3) 0.4787(8) 0.0154(19) Uani 1 1 d . . . . .
H7 H 1.035211 0.651777 0.479851 0.018 Uiso 1 1 calc R . . A 1
C8 C 0.9858(5) 0.7207(3) 0.3820(8) 0.016(2) Uani 1 1 d . . . . .
H8 H 0.952108 0.700488 0.315653 0.019 Uiso 1 1 calc R . . . .
C4 C 0.2800(6) 0.6119(4) 0.4229(8) 0.020(2) Uani 1 1 d . . . . .
H4 H 0.245655 0.628457 0.351694 0.024 Uiso 1 1 calc R . . . .
C3 C 0.3239(5) 0.6455(3) 0.5181(8) 0.0150(19) Uani 1 1 d . . . . .
H3 H 0.319631 0.685565 0.512692 0.018 Uiso 1 1 calc R . . . .
C1 C 0.3790(5) 0.5631(4) 0.6255(8) 0.016(2) Uani 1 1 d . . . . .
H1A H 0.413305 0.545586 0.695437 0.019 Uiso 1 1 calc R . . . .
C5 C 0.2873(6) 0.5545(4) 0.4338(9) 0.023(2) Uani 1 1 d . . . . .
H5 H 0.257325 0.530603 0.370598 0.028 Uiso 1 1 calc R . . . .
C6 C 1.0820(6) 0.7211(3) 0.5706(7) 0.0191(19) Uani 0.5 1 d D U . A 2
H2A H 1.118(5) 0.703(3) 0.638(6) 0.03(3) Uiso 1 1 d D . . . .

loop_
_atom_site_aniso_label
_atom_site_aniso_U_11
_atom_site_aniso_U_22
_atom_site_aniso_U_33
_atom_site_aniso_U_23
_atom_site_aniso_U_13
_atom_site_aniso_U_12
Bi1 0.00894(14) 0.00938(14) 0.01045(14) -0.00066(14) -0.00011(14) 0.00011(14)
I1 0.0134(4) 0.0091(4) 0.0100(4) 0.000 0.0010(3) 0.000
I2 0.0096(4) 0.0111(4) 0.0209(4) 0.000 0.0028(3) 0.000
I6 0.0126(4) 0.0113(4) 0.0125(4) 0.000 -0.0038(3) 0.000
I3 0.0139(3) 0.0125(3) 0.0133(3) 0.0001(2) -0.0041(2) -0.0012(2)
I4 0.0131(3) 0.0186(3) 0.0125(3) 0.0050(2) -0.0002(2) -0.0019(2)
I5 0.0101(3) 0.0142(3) 0.0203(3) -0.0001(2) 0.0023(2) 0.0017(2)
N1 0.030(5) 0.006(3) 0.017(4) 0.002(3) -0.014(3) -0.008(3)
N2 0.027(4) 0.018(4) 0.012(4) 0.009(3) 0.000(3) 0.008(3)
C2 0.008(5) 0.013(5) 0.016(5) -0.001(4) 0.001(4) -0.003(4)
C7 0.013(5) 0.018(5) 0.015(5) -0.004(4) 0.003(4) 0.003(4)
C8 0.011(5) 0.022(5) 0.015(4) -0.007(4) 0.006(4) -0.005(4)
C4 0.031(6) 0.021(5) 0.010(5) 0.008(4) -0.007(4) -0.001(4)
C3 0.016(4) 0.010(4) 0.020(5) -0.002(4) 0.004(4) 0.001(4)
C1 0.007(5) 0.025(5) 0.015(5) 0.003(4) -0.005(4) 0.003(4)
C5 0.036(6) 0.018(5) 0.017(5) -0.002(4) -0.014(4) -0.003(4)
C6 0.027(4) 0.018(4) 0.012(4) 0.009(3) 0.000(3) 0.008(3)

loop_
_atom_type_symbol
_atom_type_description
_atom_type_scat_dispersion_real
_atom_type_scat_dispersion_imag
_atom_type_scat_source
C C 0.0033 0.0016 'International Tables Vol C Tables 4.2.6.8 and 6.1.1.4'
H H 0.0000 0.0000 'International Tables Vol C Tables 4.2.6.8 and 6.1.1.4'
Bi Bi -4.1077 10.2566 'International Tables Vol C Tables 4.2.6.8 and 6.1.1.4'
I I -0.4742 1.8119 'International Tables Vol C Tables 4.2.6.8 and 6.1.1.4'
N N 0.0061 0.0033 'International Tables Vol C Tables 4.2.6.8 and 6.1.1.4'

loop_
_geom_angle_atom_site_label_1
_geom_angle_atom_site_label_2
_geom_angle_atom_site_label_3
_geom_angle
_geom_angle_site_symmetry_1
_geom_angle_site_symmetry_3
_geom_angle_publ_flag
I2 Bi1 I1 80.590(17) . . ?
I2 Bi1 I6 81.165(17) . . ?
I6 Bi1 I1 80.525(17) . . ?
I3 Bi1 I1 93.484(17) . . ?
I3 Bi1 I2 91.042(17) . . ?
I3 Bi1 I6 170.823(17) . . ?
I3 Bi1 I4 90.909(16) . . ?
I4 Bi1 I1 172.839(17) . . ?
I4 Bi1 I2 93.688(18) . . ?
I4 Bi1 I6 94.404(18) . . ?
I5 Bi1 I1 95.604(17) . . ?
I5 Bi1 I2 174.928(18) . . ?
I5 Bi1 I6 94.945(17) . . ?
I5 Bi1 I3 92.543(17) . . ?
I5 Bi1 I4 89.843(17) . . ?
Bi1 I1 Bi1 82.43(2) . 7_575 ?
Bi1 I2 Bi1 83.75(2) . 7_575 ?
Bi1 I6 Bi1 83.26(2) . 7_575 ?
C1 N1 C5 122.2(7) . . ?
C7 N2 N2 121.1(5) . 7_575 ?
C1 C2 C3 119.2(8) . . ?
N2 C7 C8 119.3(8) . . ?
C6 C7 C8 119.3(8) . . ?
C7 C8 C8 119.6(5) . 7_575 ?
C5 C4 C3 118.6(8) . . ?
C2 C3 C4 119.9(7) . . ?
N1 C1 C2 120.4(8) . . ?
N1 C5 C4 119.8(8) . . ?

loop_
_geom_bond_atom_site_label_1
_geom_bond_atom_site_label_2
_geom_bond_distance
_geom_bond_site_symmetry_2
_geom_bond_publ_flag
Bi1 I1 3.2529(6) . ?
Bi1 I2 3.2110(6) . ?
Bi1 I6 3.2262(6) . ?
Bi1 I3 2.9738(6) . ?
Bi1 I4 2.9761(6) . ?
Bi1 I5 2.9595(6) . ?
N1 C1 1.314(10) . ?
N1 C5 1.350(10) . ?
N2 N2 1.367(14) 7_575 ?
N2 C7 1.333(11) . ?
C2 C3 1.370(11) . ?
C2 C1 1.367(11) . ?
C7 C8 1.376(11) . ?
C7 C6 1.333(11) . ?
C8 C8 1.385(16) 7_575 ?
C4 C3 1.391(11) . ?
C4 C5 1.365(11) . ?
